data_6000414
loop_
_publ_author_name
'Kirfel, A.'
'Klapper, H.'
'Schafer, W.'
'Schwabenlander, F.'

_publ_section_title
;
 The crystal structure of Tutton's salt type K-2[Co(H2O)(6)](SO4)(2). A
 combined X-ray and neutron study
;
_journal_issue 9
_journal_name_full 'Zeitschrift f\"ur Kristallographie'
_journal_page_first 456
_journal_page_last 460
_journal_paper_doi 10.1524/zkri.1998.213.9.456
_journal_volume 213
_journal_year 1998
_chemical_formula_sum 'Co H12 K2 O14 S2'
_space_group_crystal_system monoclinic
_space_group_IT_number 14
_space_group_name_Hall '-P 2yab'
_space_group_name_H-M_alt 'P 1 21/a 1'
_cell_angle_alpha 90.000
_cell_angle_beta 104.820
_cell_angle_gamma 90.000
_cell_formula_units_Z 2
_cell_length_a 9.0570
_cell_length_b 12.2110
_cell_length_c 6.1550
_cell_volume 658.07
_cod_depositor_comments
;
 Adding the atomic coordinates, anisotropic atomic displacement parameter values
 and space group information after consulting the original publication.

 Antanas Vaitkus,
 2018-06-17
;
_cod_database_code 6000414

loop_
_space_group_symop_id
_space_group_symop_operation_xyz
1 x,y,z
2 -x+1/2,y+1/2,-z
3 -x,-y,-z
4 x+1/2,-y+1/2,z

loop_
_atom_site_aniso_label
_atom_site_aniso_U_11
_atom_site_aniso_U_22
_atom_site_aniso_U_33
_atom_site_aniso_U_12
_atom_site_aniso_U_13
_atom_site_aniso_U_23
Co 0.0137(2) 0.0154(2) 0.0150(2) -0.0011(1) 0.0039(1) 0.0030(1)
S 0.0154(2) 0.0183(3) 0.0172(2) -0.0023(2) 0.0045(2) -0.0020(2)
O1 0.0495(10) 0.0257(8) 0.0241(8) -0.0123(7) 0.0087(7) 0.0012(6)
O2 0.0183(8) 0.0534(11) 0.0423(10) 0.0084(7) 0.0016(7) -0.0113(8)
O3 0.0204(7) 0.0254(7) 0.0265(8) -0.0070(6) 0.0070(6) -0.0055(6)
O4 0.0364(8) 0.0256(8) 0.0196(7) -0.0034(6) 0.0106(6) -0.0045(6)
O5 0.0211(7) 0.0266(8) 0.0203(7) -0.0065(6) 0.0029(6) -0.0012(6)
O6 0.0191(7) 0.0212(7) 0.0262(7) 0.0021(6) 0.0070(6) 0.0006(6)
O7 0.0269(7) 0.0223(7) 0.0219(7) 0.0021(6) 0.0109(6) 0.0030(6)
K 0.0315(3) 0.0297(3) 0.0282(3) -0.0021(2) 0.0119(2) -0.0003(2)

loop_
_atom_site_label
_atom_site_type_symbol
_atom_site_fract_x
_atom_site_fract_y
_atom_site_fract_z
_atom_site_U_iso_or_equiv
Co Co 0 0 0 0.0146(2)
S S 0.41149(5) 0.13505(4) 0.72552(8) 0.0169(2)
O1 O 0.40741(19) 0.22978(12) 0.5756(2) 0.0332(4)
O2 O 0.55565(17) 0.07614(15) 0.7524(3) 0.0391(4)
O3 O 0.28487(15) 0.06094(11) 0.6190(2) 0.0239(3)
O4 O 0.39428(17) 0.17277(12) 0.9465(2) 0.0266(3)
O5 O 0.17052(15) 0.11223(12) 0.1668(2) 0.0231(3)
O6 O -0.17027(15) 0.11494(11) 0.0339(2) 0.0220(3)
O7 O -0.00412(16) -0.06908(11) 0.2999(2) 0.0228(3)
K K 0.13278(5) 0.34541(4) 0.34167(8) 0.0290(2)
H/D1 H 0.2202(17) 0.0916(13) 0.316(3) 0.0060(5)
H/D2 H 0.2545(15) 0.1218(13) 0.089(3) 0.0055(10)
H/D3 H -0.2690(17) 0.1017(14) -0.073(3) 0.0053(9)
H/D4 H -0.1454(18) 0.1936(13) 0.001(3) 0.0058(9)
H/D5 H -0.1029(18) -0.0594(11) 0.333(2) 0.0074(11)
H/D6 H 0.0250(18) -0.1444(12) 0.337(2) 0.0056(9)
